data_7111345
loop_
_publ_author_name
'Burlakov, Vladimir V.'
'Arndt, Perdita'
'Baumann, Wolfgang'
'Spannenberg, Anke'
'Rosenthal, Uwe'
'Parameswaran, Pattiyil'
'Jemmis, Eluvathingal D.'

_publ_section_title
;
 Reduction of 1,4-dichlorobut-2-yne by titanocene to a 1,2,3-butatriene.
 Formation of a 1-titanacyclopent-3-yne and a
 2,5-dititanabicyclo[2.2.0]hex-1(4)-ene
;
_journal_issue 18
_journal_name_full 'Chemical Communications'
_journal_page_first 2074
_journal_page_last 2075
_journal_paper_doi 10.1039/b406494a
_journal_year 2004
_chemical_formula_sum 'C24 H24 Ti2'
_chemical_formula_weight 408.23
_chemical_name_systematic
;
?
;
_space_group_IT_number 14
_symmetry_cell_setting monoclinic
_symmetry_space_group_name_Hall '-P 2yn'
_symmetry_space_group_name_H-M 'P 1 21/n 1'
_atom_sites_solution_hydrogens geom
_atom_sites_solution_primary direct
_atom_sites_solution_secondary difmap
_audit_creation_method SHELXL
_cell_angle_alpha 90.00
_cell_angle_beta 90.17(3)
_cell_angle_gamma 90.00
_cell_formula_units_Z 2
_cell_length_a 8.687(2)
_cell_length_b 7.887(2)
_cell_length_c 13.353(3)
_cell_measurement_reflns_used 5000
_cell_measurement_temperature 200(2)
_cell_measurement_theta_max 20
_cell_measurement_theta_min 4
_cell_volume 914.9(4)
_computing_cell_refinement STOE-CELL
_computing_data_collection STOE-EXPOSE
_computing_data_reduction STOE-INTEGRATE
_computing_molecular_graphics XP
_computing_publication_material SHELXL-93
_computing_structure_refinement 'SHELXL-93 (Sheldrick, 1993)'
_computing_structure_solution 'SHELXS-86 (Sheldrick, 1990)'
_diffrn_ambient_temperature 200(2)
_diffrn_measurement_device STOE-IPDS
_diffrn_measurement_method 'laser scanned imaging plate'
_diffrn_radiation_monochromator graphite
_diffrn_radiation_source 'fine-focus sealed tube'
_diffrn_radiation_type MoK\a
_diffrn_radiation_wavelength 0.71073
_diffrn_reflns_av_R_equivalents 0.0196
_diffrn_reflns_av_sigmaI/netI 0.0321
_diffrn_reflns_limit_h_max 9
_diffrn_reflns_limit_h_min -9
_diffrn_reflns_limit_k_max 9
_diffrn_reflns_limit_k_min -9
_diffrn_reflns_limit_l_max 15
_diffrn_reflns_limit_l_min 0
_diffrn_reflns_number 2621
_diffrn_reflns_theta_max 24.22
_diffrn_reflns_theta_min 2.80
_diffrn_standards_interval_time 360
_diffrn_standards_number 50-200
_exptl_absorpt_coefficient_mu 0.877
_exptl_absorpt_correction_type no
_exptl_crystal_colour 'dark green'
_exptl_crystal_density_diffrn 1.482
_exptl_crystal_description prism
_exptl_crystal_F_000 424
_exptl_crystal_size_max 0.5
_exptl_crystal_size_mid 0.4
_exptl_crystal_size_min 0.3
_refine_diff_density_max 0.392
_refine_diff_density_min -0.234
_refine_diff_density_rms 0.058
_refine_ls_extinction_method none
_refine_ls_goodness_of_fit_all 1.051
_refine_ls_goodness_of_fit_obs 1.108
_refine_ls_matrix_type full
_refine_ls_number_parameters 126
_refine_ls_number_reflns 1428
_refine_ls_number_restraints 0
_refine_ls_restrained_S_all 1.102
_refine_ls_restrained_S_obs 1.108
_refine_ls_R_factor_all 0.0437
_refine_ls_R_factor_obs 0.0364
_refine_ls_shift/esd_max 0.000
_refine_ls_shift/esd_mean 0.000
_refine_ls_structure_factor_coef Fsqd
_refine_ls_weighting_details 'w=1/[\s^2^(Fo^2^)+(0.0484P)^2^+0.6738P] where P=(Fo^2^+2Fc^2^)/3'
_refine_ls_weighting_scheme calc
_refine_ls_wR_factor_all 0.0963
_refine_ls_wR_factor_obs 0.0888
_reflns_number_observed 1221
_reflns_number_total 1429
_reflns_observed_criterion >2sigma(I)
_cod_data_source_file b406494asup1.cif
_cod_data_source_block ks248
_cod_depositor_comments
;
The following automatic conversions were performed:

'_refine_ls_weighting_scheme' value 'calc
w=1/[\s^2^(Fo^2^)+(0.0484P)^2^+0.6738P] where P=(Fo^2^+2Fc^2^)/3' was
changed to 'calc'. New tag '_refine_ls_weighting_details' was
created. The value of the new tag was set to
'w=1/[\s^2^(Fo^2^)+(0.0484P)^2^+0.6738P] where P=(Fo^2^+2Fc^2^)/3'.

Automatic conversion script
Id: cif_fix_values 3143 2015-03-26 13:38:13Z robertas 
;
_cod_original_sg_symbol_H-M P2(1)/n
_cod_database_code 7111345

loop_
_symmetry_equiv_pos_as_xyz
'x, y, z'
'-x+1/2, y+1/2, -z+1/2'
'-x, -y, -z'
'x-1/2, -y-1/2, z-1/2'

loop_
_atom_site_aniso_label
_atom_site_aniso_U_11
_atom_site_aniso_U_22
_atom_site_aniso_U_33
_atom_site_aniso_U_23
_atom_site_aniso_U_13
_atom_site_aniso_U_12
C1 0.0291(15) 0.0231(13) 0.0233(14) -0.0015(11) 0.0032(12) -0.0008(10)
C2 0.035(2) 0.029(2) 0.027(2) 0.0033(13) 0.0032(14) 0.0105(13)
C3 0.032(2) 0.094(3) 0.025(2) 0.024(2) 0.0011(14) 0.006(2)
C4 0.097(3) 0.061(2) 0.024(2) -0.018(2) 0.033(2) -0.039(2)
C5 0.049(2) 0.070(3) 0.040(2) 0.019(2) 0.026(2) 0.024(2)
C6 0.032(2) 0.080(3) 0.045(2) 0.013(2) 0.009(2) -0.011(2)
C7 0.062(2) 0.042(2) 0.042(2) 0.016(2) 0.015(2) -0.006(2)
C8 0.075(3) 0.125(5) 0.050(3) -0.049(3) 0.019(2) -0.068(3)
C9 0.053(2) 0.086(3) 0.028(2) -0.015(2) -0.012(2) 0.006(2)
C10 0.061(2) 0.052(2) 0.022(2) -0.0051(15) 0.004(2) 0.003(2)
C11 0.056(2) 0.049(2) 0.037(2) -0.019(2) 0.003(2) 0.016(2)
C12 0.176(5) 0.020(2) 0.041(2) -0.010(2) 0.003(3) -0.008(3)
Ti1 0.0259(3) 0.0236(3) 0.0204(3) 0.0005(2) 0.0025(2) 0.0006(2)

loop_
_atom_site_label
_atom_site_type_symbol
_atom_site_fract_x
_atom_site_fract_y
_atom_site_fract_z
_atom_site_U_iso_or_equiv
_atom_site_thermal_displace_type
_atom_site_occupancy
_atom_site_calc_flag
_atom_site_refinement_flags
C1 C 0.5383(3) 0.4308(3) 0.0130(2) 0.0252(6) Uani 1 d .
C2 C 0.3043(3) 0.6062(4) -0.0402(2) 0.0304(7) Uani 1 d .
C3 C 0.3261(4) 0.2460(6) 0.1572(2) 0.0501(10) Uani 1 d .
H3 H 0.4237(4) 0.2148(6) 0.1836(2) 0.060 Uiso 1 calc R
C4 C 0.2598(5) 0.4096(5) 0.1571(2) 0.0608(12) Uani 1 d .
H4 H 0.3040(5) 0.5099(5) 0.1841(2) 0.073 Uiso 1 calc R
C5 C 0.1163(4) 0.3954(5) 0.1096(3) 0.0530(10) Uani 1 d .
H5 H 0.0457(4) 0.4853(5) 0.0978(3) 0.064 Uiso 1 calc R
C6 C 0.0963(4) 0.2329(5) 0.0836(3) 0.0524(9) Uani 1 d .
H6 H 0.0079(4) 0.1886(5) 0.0508(3) 0.063 Uiso 1 calc R
C7 C 0.2212(4) 0.1414(4) 0.1113(3) 0.0485(9) Uani 1 d .
H7 H 0.2341(4) 0.0231(4) 0.1007(3) 0.058 Uiso 1 calc R
C8 C 0.1838(6) 0.1624(7) -0.1318(3) 0.083(2) Uani 1 d .
H8 H 0.0843(6) 0.1191(7) -0.1171(3) 0.100 Uiso 1 calc R
C9 C 0.2155(4) 0.3100(6) -0.1799(3) 0.0557(10) Uani 1 d .
H9 H 0.1418(4) 0.3894(6) -0.2037(3) 0.067 Uiso 1 calc R
C10 C 0.3699(4) 0.3244(4) -0.1881(2) 0.0450(8) Uani 1 d .
H10 H 0.4216(4) 0.4161(4) -0.2196(2) 0.054 Uiso 1 calc R
C11 C 0.4400(4) 0.1912(4) -0.1454(2) 0.0474(9) Uani 1 d .
H11 H 0.5480(4) 0.1735(4) -0.1420(2) 0.057 Uiso 1 calc R
C12 C 0.3288(7) 0.0838(5) -0.1073(3) 0.079(2) Uani 1 d .
H12 H 0.3447(7) -0.0197(5) -0.0724(3) 0.094 Uiso 1 calc R
Ti1 Ti 0.30943(5) 0.33562(6) -0.01248(3) 0.0233(2) Uani 1 d .
H2A H 0.2953(35) 0.6449(38) -0.1038(26) 0.036(9) Uiso 1 d .
H2B H 0.2555(36) 0.6721(36) 0.0048(23) 0.027(8) Uiso 1 d .

loop_
_atom_type_symbol
_atom_type_description
_atom_type_scat_dispersion_real
_atom_type_scat_dispersion_imag
_atom_type_scat_source
C C 0.0033 0.0016 'International Tables Vol C Tables 4.2.6.8 and 6.1.1.4'
H H 0.0000 0.0000 'International Tables Vol C Tables 4.2.6.8 and 6.1.1.4'
Ti Ti 0.2776 0.4457 'International Tables Vol C Tables 4.2.6.8 and 6.1.1.4'

loop_
_geom_angle_atom_site_label_1
_geom_angle_atom_site_label_2
_geom_angle_atom_site_label_3
_geom_angle
_geom_angle_site_symmetry_1
_geom_angle_site_symmetry_3
C1 C1 C2 135.1(3) 3_665 3_665
C1 C1 Ti1 77.4(2) 3_665 .
C2 C1 Ti1 147.5(2) 3_665 .
C1 C1 Ti1 67.8(2) 3_665 3_665
C2 C1 Ti1 67.3(2) 3_665 3_665
Ti1 C1 Ti1 145.24(13) . 3_665
C1 C2 Ti1 74.9(2) 3_665 .
C7 C3 C4 106.2(3) . .
C7 C3 Ti1 73.5(2) . .
C4 C3 Ti1 72.8(2) . .
C5 C4 C3 106.9(3) . .
C5 C4 Ti1 73.3(2) . .
C3 C4 Ti1 72.7(2) . .
C6 C5 C4 107.9(3) . .
C6 C5 Ti1 74.1(2) . .
C4 C5 Ti1 72.5(2) . .
C5 C6 C7 109.7(3) . .
C5 C6 Ti1 73.4(2) . .
C7 C6 Ti1 73.0(2) . .
C6 C7 C3 109.4(4) . .
C6 C7 Ti1 74.1(2) . .
C3 C7 Ti1 73.0(2) . .
C9 C8 C12 107.3(4) . .
C9 C8 Ti1 74.3(2) . .
C12 C8 Ti1 72.2(2) . .
C10 C9 C8 108.3(4) . .
C10 C9 Ti1 74.4(2) . .
C8 C9 Ti1 72.5(2) . .
C11 C10 C9 110.5(4) . .
C11 C10 Ti1 73.5(2) . .
C9 C10 Ti1 72.8(2) . .
C10 C11 C12 108.7(4) . .
C10 C11 Ti1 74.1(2) . .
C12 C11 Ti1 71.7(2) . .
C11 C12 C8 105.3(3) . .
C11 C12 Ti1 74.5(2) . .
C8 C12 Ti1 72.3(2) . .
C1 Ti1 C2 72.65(10) . .
C1 Ti1 C1 34.76(13) . 3_665
C2 Ti1 C1 37.90(10) . 3_665
C1 Ti1 C12 108.1(2) . .
C2 Ti1 C12 137.57(13) . .
C1 Ti1 C12 129.7(2) 3_665 .
C1 Ti1 C8 137.14(14) . .
C2 Ti1 C8 116.4(2) . .
C1 Ti1 C8 137.35(14) 3_665 .
C12 Ti1 C8 35.5(2) . .
C1 Ti1 C3 84.22(11) . .
C2 Ti1 C3 117.19(14) . .
C1 Ti1 C3 102.15(12) 3_665 .
C12 Ti1 C3 104.88(15) . .
C8 Ti1 C3 119.8(2) . .
C1 Ti1 C4 86.22(13) . .
C2 Ti1 C4 85.27(14) . .
C1 Ti1 C4 84.90(11) 3_665 .
C12 Ti1 C4 136.88(14) . .
C8 Ti1 C4 134.33(14) . .
C3 Ti1 C4 34.56(14) . .
C1 Ti1 C7 114.44(12) . .
C2 Ti1 C7 138.22(13) . .
C1 Ti1 C7 135.51(11) 3_665 .
C12 Ti1 C7 81.66(14) . .
C8 Ti1 C7 87.0(2) . .
C3 Ti1 C7 33.52(13) . .
C4 Ti1 C7 55.77(13) . .
C1 Ti1 C9 119.41(13) . .
C2 Ti1 C9 85.21(14) . .
C1 Ti1 C9 105.29(13) 3_665 .
C12 Ti1 C9 56.71(15) . .
C8 Ti1 C9 33.2(2) . .
C3 Ti1 C9 152.55(15) . .
C4 Ti1 C9 148.2(2) . .
C7 Ti1 C9 119.07(14) . .
C1 Ti1 C5 118.27(13) . .
C2 Ti1 C5 84.73(13) . .
C1 Ti1 C5 104.61(13) 3_665 .
C12 Ti1 C5 125.7(2) . .
C8 Ti1 C5 104.5(2) . .
C3 Ti1 C5 56.60(12) . .
C4 Ti1 C5 34.17(14) . .
C7 Ti1 C5 54.94(13) . .
C9 Ti1 C5 114.65(14) . .
C1 Ti1 C6 138.43(11) . .
C2 Ti1 C6 114.15(13) . .
C1 Ti1 C6 136.68(13) 3_665 .
C12 Ti1 C6 93.4(2) . .
C8 Ti1 C6 79.04(14) . .
C3 Ti1 C6 55.54(12) . .
C4 Ti1 C6 55.30(13) . .
C7 Ti1 C6 32.90(13) . .
C9 Ti1 C6 102.16(14) . .
C5 Ti1 C6 32.50(14) . .
C1 Ti1 C11 81.02(12) . .
C2 Ti1 C11 110.54(13) . .
C1 Ti1 C11 96.12(12) 3_665 .
C12 Ti1 C11 33.77(15) . .
C8 Ti1 C11 56.26(15) . .
C3 Ti1 C11 122.48(13) . .
C4 Ti1 C11 155.35(15) . .
C7 Ti1 C11 111.24(13) . .
C9 Ti1 C11 55.04(12) . .
C5 Ti1 C11 159.00(14) . .
C6 Ti1 C11 127.14(14) . .

loop_
_geom_bond_atom_site_label_1
_geom_bond_atom_site_label_2
_geom_bond_distance
_geom_bond_site_symmetry_2
C1 C1 1.325(5) 3_665
C1 C2 1.443(4) 3_665
C1 Ti1 2.152(3) .
C1 Ti1 2.268(3) 3_665
C2 C1 1.443(4) 3_665
C2 Ti1 2.167(3) .
C3 C7 1.373(5) .
C3 C4 1.413(6) .
C3 Ti1 2.377(3) .
C4 C5 1.401(5) .
C4 Ti1 2.379(3) .
C5 C6 1.339(6) .
C5 Ti1 2.389(3) .
C6 C7 1.353(5) .
C6 Ti1 2.397(3) .
C7 Ti1 2.382(3) .
C8 C9 1.358(6) .
C8 C12 1.441(7) .
C8 Ti1 2.364(3) .
C9 C10 1.351(5) .
C9 Ti1 2.386(3) .
C10 C11 1.340(5) .
C10 Ti1 2.406(3) .
C11 C12 1.383(6) .
C11 Ti1 2.397(3) .
C12 Ti1 2.362(4) .
Ti1 C1 2.268(3) 3_665
